data_1544484
loop_
_publ_author_name
'Nge, Choy-Eng'
'Sim, Kae-Shin'
'Lim, Siew-Huah'
'Thomas, Noel F.'
'Low, Yun-Yee'
'Kam, Toh-Seok'

_publ_section_title
;
 A Hexacyclic, Iboga-Derived Monoterpenoid Indole with a Contracted
 Tetrahydroazepine C-Ring and Incorporation of an Isoxazolidine Moiety, a
 Seco-Corynanthean, an Aspidosperma-Aspidosperma Bisindole with Anticancer
 Properties, and the Absolute Configuration of the Pyridopyrimidine Indole
 Alkaloid, Vernavosine.
;
_journal_issue 10
_journal_name_full 'Journal of natural products'
_journal_page_first 2709
_journal_page_last 2717
_journal_paper_doi 10.1021/acs.jnatprod.6b00674
_journal_volume 79
_journal_year 2016
_chemical_absolute_configuration ad
_chemical_formula_moiety C44H50N4O10.CH3OH
_chemical_formula_sum 'C45 H54 N4 O11'
_chemical_formula_weight 826.92
_chemical_name_common Conofolidine
_chemical_temperature_decomposition_gt 476
_space_group_crystal_system tetragonal
_space_group_IT_number 96
_space_group_name_Hall 'P 4nw 2abw'
_space_group_name_H-M_alt 'P 43 21 2'
_symmetry_space_group_name_Hall 'P 4nw 2abw'
_symmetry_space_group_name_H-M 'P 43 21 2'
_atom_sites_solution_hydrogens geom
_audit_creation_method SHELXL-2014/7
_cell_angle_alpha 90
_cell_angle_beta 90
_cell_angle_gamma 90
_cell_formula_units_Z 8
_cell_length_a 16.2628(3)
_cell_length_b 16.2628(3)
_cell_length_c 35.9975(10)
_cell_measurement_reflns_used 11643
_cell_measurement_temperature 293(2)
_cell_measurement_theta_max 73.0170
_cell_measurement_theta_min 3.9630
_cell_volume 9520.6(4)
_computing_cell_refinement 'CrysAlisPro 1.171.38.41 (Rigaku OD, 2015)'
_computing_data_collection 'CrysAlisPro 1.171.38.41 (Rigaku OD, 2015)'
_computing_data_reduction 'CrysAlisPro 1.171.38.41 (Rigaku OD, 2015)'
_computing_molecular_graphics 'X-SEED (Barbour, 2001)'
_computing_publication_material 'enCIFer (Allen et al., 2004)'
_computing_structure_refinement 'SHELXL-2014/7 (Sheldrick, 2014)'
_computing_structure_solution 'SHELXS-2014/7 (Sheldrick, 2014)'
_diffrn_ambient_temperature 293(2)
_diffrn_detector_area_resol_mean 5.2020
_diffrn_measured_fraction_theta_full 0.999
_diffrn_measured_fraction_theta_max 0.990
_diffrn_measurement_device_type 'SuperNova, Dual, Cu at zero, Atlas'
_diffrn_measurement_method '\w scan'
_diffrn_radiation_type CuK\a
_diffrn_radiation_wavelength 1.54184
_diffrn_reflns_av_R_equivalents 0.0336
_diffrn_reflns_av_unetI/netI 0.0258
_diffrn_reflns_Laue_measured_fraction_full 0.999
_diffrn_reflns_Laue_measured_fraction_max 0.990
_diffrn_reflns_limit_h_max 20
_diffrn_reflns_limit_h_min -19
_diffrn_reflns_limit_k_max 19
_diffrn_reflns_limit_k_min -17
_diffrn_reflns_limit_l_max 44
_diffrn_reflns_limit_l_min -44
_diffrn_reflns_number 38161
_diffrn_reflns_point_group_measured_fraction_full 0.999
_diffrn_reflns_point_group_measured_fraction_max 0.985
_diffrn_reflns_theta_full 67.684
_diffrn_reflns_theta_max 73.911
_diffrn_reflns_theta_min 3.844
_diffrn_source 'micro-focus sealed X-ray tube'
_exptl_absorpt_coefficient_mu 0.682
_exptl_absorpt_correction_T_max 1.00000
_exptl_absorpt_correction_T_min 0.52407
_exptl_absorpt_correction_type multi-scan
_exptl_absorpt_process_details
;
CrysAlisPro 1.171.38.41 (Rigaku Oxford Diffraction, 2015)
Empirical absorption correction using spherical harmonics,
 implemented in SCALE3 ABSPACK scaling algorithm.
;
_exptl_crystal_colour colorless
_exptl_crystal_density_diffrn 1.154
_exptl_crystal_description prism
_exptl_crystal_F_000 3520
_exptl_crystal_size_max 0.4
_exptl_crystal_size_mid 0.4
_exptl_crystal_size_min 0.2
_refine_diff_density_max 0.473
_refine_diff_density_min -0.263
_refine_diff_density_rms 0.049
_refine_ls_abs_structure_details
;
 Flack x determined using 2304 quotients [(I+)-(I-)]/[(I+)+(I-)]
 (Parsons, Flack and Wagner, Acta Cryst. B69 (2013) 249-259).
;
_refine_ls_abs_structure_Flack 0.05(9)
_refine_ls_extinction_method none
_refine_ls_goodness_of_fit_ref 1.416
_refine_ls_hydrogen_treatment constr
_refine_ls_matrix_type full
_refine_ls_number_parameters 550
_refine_ls_number_reflns 9522
_refine_ls_number_restraints 0
_refine_ls_restrained_S_all 1.416
_refine_ls_R_factor_all 0.0934
_refine_ls_R_factor_gt 0.0808
_refine_ls_shift/su_max <0.001
_refine_ls_shift/su_mean <0.001
_refine_ls_structure_factor_coef Fsqd
_refine_ls_weighting_details 'w=1/[\s^2^(Fo^2^)+(0.1000P)^2^+0.4537P] where P=(Fo^2^+2Fc^2^)/3'
_refine_ls_weighting_scheme calc
_refine_ls_wR_factor_gt 0.2285
_refine_ls_wR_factor_ref 0.2397
_reflns_Friedel_coverage 0.746
_reflns_Friedel_fraction_full 0.999
_reflns_Friedel_fraction_max 0.977
_reflns_number_gt 6935
_reflns_number_total 9522
_reflns_threshold_expression 'I > 2\s(I)'
_cod_data_source_file np6b00674_si_003.cif
_cod_data_source_block Conofolidine
_cod_depositor_comments
;
The following automatic conversions were performed:

'_chemical_melting_point' tag was changed to
'_chemical_temperature_decomposition_gt' since the value was
specified 'more than' ('>') a certain temperature. The value ' >476 K
dec' was changed to '476' - it should be numeric and without a unit
designator.

Automatic conversion script
Id: cif_fix_values 4268 2015-11-12 08:31:59Z antanas 
;
_cod_original_cell_volume 9520.6(5)
_cod_database_code 1544484
_shelx_shelxl_version_number 2014/7
_shelx_space_group_comment
;
The symmetry employed for this shelxl refinement is uniquely defined
by the following loop, which should always be used as a source of
symmetry information in preference to the above space-group names.
They are only intended as comments.
;

loop_
_space_group_symop_operation_xyz
'x, y, z'
'-x, -y, z+1/2'
'-y+1/2, x+1/2, z+3/4'
'y+1/2, -x+1/2, z+1/4'
'-x+1/2, y+1/2, -z+3/4'
'x+1/2, -y+1/2, -z+1/4'
'y, x, -z'
'-y, -x, -z+1/2'

loop_
_atom_site_label
_atom_site_type_symbol
_atom_site_fract_x
_atom_site_fract_y
_atom_site_fract_z
_atom_site_U_iso_or_equiv
_atom_site_adp_type
_atom_site_occupancy
_atom_site_site_symmetry_order
_atom_site_calc_flag
_atom_site_refinement_flags_posn
_atom_site_refinement_flags_adp
C2' C 0.6316(3) 0.1108(3) 0.12324(16) 0.0824(13) Uani 1 1 d . .
C9 C 0.4525(3) 0.3717(3) 0.19788(13) 0.0767(11) Uani 1 1 d . .
H9 H 0.4855 0.3250 0.1973 0.092 Uiso 1 1 calc R U
C7 C 0.4105(3) 0.3574(3) 0.26870(13) 0.0773(11) Uani 1 1 d . .
O11' O 0.4126(3) 0.0853(3) 0.25482(15) 0.1081(14) Uani 1 1 d . .
C20' C 0.7310(3) 0.2486(3) 0.11658(13) 0.0783(12) Uani 1 1 d . .
C8 C 0.4089(3) 0.3922(3) 0.23001(15) 0.0779(12) Uani 1 1 d . .
C8' C 0.6115(3) 0.1331(3) 0.18734(15) 0.0818(12) Uani 1 1 d . .
O18' O 0.7732(3) 0.3840(3) 0.13088(12) 0.1061(12) Uani 1 1 d . .
O10 O 0.4891(3) 0.4028(4) 0.13565(12) 0.1118(13) Uani 1 1 d . .
H10 H 0.4691 0.4265 0.1177 0.168 Uiso 1 1 calc R U
C9' C 0.6105(3) 0.1572(4) 0.22421(14) 0.0841(13) Uani 1 1 d . .
H9' H 0.6557 0.1840 0.2344 0.101 Uiso 1 1 calc R U
N1' N 0.5583(3) 0.0743(3) 0.13466(13) 0.0862(11) Uani 1 1 d . .
H1' H 0.5271 0.0445 0.1208 0.103 Uiso 1 1 calc R U
C17' C 0.7330(3) 0.1824(4) 0.08613(13) 0.0854(14) Uani 1 1 d . .
H17A H 0.7343 0.2084 0.0619 0.103 Uiso 1 1 calc R U
H17B H 0.7823 0.1492 0.0888 0.103 Uiso 1 1 calc R U
C16' C 0.6576(3) 0.1281(3) 0.08921(13) 0.0789(12) Uani 1 1 d . .
C22' C 0.6070(3) 0.1064(4) 0.05782(17) 0.0978(17) Uani 1 1 d . .
C21' C 0.7358(3) 0.2063(3) 0.15447(13) 0.0753(11) Uani 1 1 d . .
H21' H 0.7223 0.2464 0.1739 0.090 Uiso 1 1 calc R U
O23' O 0.6347(3) 0.1323(4) 0.02528(10) 0.1142(15) Uani 1 1 d . .
C11' C 0.4780(4) 0.0998(3) 0.22983(17) 0.0943(18) Uani 1 1 d . .
C13' C 0.5430(3) 0.0930(3) 0.17155(15) 0.0845(13) Uani 1 1 d . .
N4 N 0.4920(3) 0.2469(3) 0.29091(11) 0.0927(14) Uani 1 1 d . .
O11 O 0.3928(4) 0.5387(3) 0.13527(14) 0.1313(19) Uani 1 1 d . .
C12' C 0.4729(3) 0.0735(3) 0.19259(19) 0.0916(16) Uani 1 1 d . .
H12' H 0.4276 0.0459 0.1829 0.110 Uiso 1 1 calc R U
C7' C 0.6793(3) 0.1307(3) 0.15868(13) 0.0775(11) Uani 1 1 d . .
C10 C 0.4456(4) 0.4221(4) 0.16677(17) 0.0945(16) Uani 1 1 d . .
C13 C 0.3596(4) 0.4611(4) 0.22992(18) 0.0972(16) Uani 1 1 d . .
C2 C 0.3375(4) 0.4015(4) 0.28589(17) 0.0928(16) Uani 1 1 d . .
C10' C 0.5425(4) 0.1414(3) 0.24577(15) 0.0847(13) Uani 1 1 d . .
N4' N 0.8184(3) 0.1755(3) 0.16064(13) 0.0933(12) Uani 1 1 d . .
O22' O 0.5417(3) 0.0678(4) 0.06063(13) 0.1239(17) Uani 1 1 d . .
O15 O 0.4209(4) 0.1568(4) 0.35248(13) 0.1347(19) Uani 1 1 d . .
H15 H 0.4098 0.1164 0.3652 0.202 Uiso 1 1 calc R U
C21 C 0.4106(3) 0.2635(3) 0.27359(14) 0.0804(12) Uani 1 1 d . .
H21 H 0.4070 0.2364 0.2493 0.097 Uiso 1 1 calc R U
C3 C 0.5185(4) 0.1617(4) 0.28412(16) 0.0987(18) Uani 1 1 d . .
H3 H 0.5630 0.1471 0.3013 0.118 Uiso 1 1 calc R U
C6 C 0.4909(4) 0.3850(4) 0.28812(14) 0.0894(14) Uani 1 1 d . .
H6A H 0.5127 0.4344 0.2767 0.107 Uiso 1 1 calc R U
H6B H 0.4816 0.3952 0.3143 0.107 Uiso 1 1 calc R U
N1 N 0.3201(4) 0.4679(3) 0.26442(16) 0.1068(16) Uani 1 1 d . .
H1 H 0.2894 0.5084 0.2710 0.128 Uiso 1 1 calc R U
O22 O 0.2096(3) 0.4857(4) 0.32057(19) 0.143(2) Uani 1 1 d . .
C19' C 0.6559(4) 0.3060(4) 0.11385(17) 0.0922(14) Uani 1 1 d . .
H19A H 0.6293 0.3006 0.0898 0.111 Uiso 1 1 calc R U
H19B H 0.6162 0.2935 0.1332 0.111 Uiso 1 1 calc R U
C6' C 0.7405(4) 0.0611(4) 0.16889(18) 0.0962(16) Uani 1 1 d . .
H6'1 H 0.7167 0.0235 0.1868 0.115 Uiso 1 1 calc R U
H6'2 H 0.7572 0.0305 0.1470 0.115 Uiso 1 1 calc R U
C5 C 0.5476(3) 0.3139(4) 0.28260(14) 0.0888(14) Uani 1 1 d . .
H5A H 0.5679 0.3112 0.2573 0.107 Uiso 1 1 calc R U
H5B H 0.5937 0.3156 0.2997 0.107 Uiso 1 1 calc R U
C15 C 0.3830(5) 0.1487(5) 0.3163(2) 0.115(2) Uani 1 1 d . .
H15A H 0.3375 0.1097 0.3192 0.138 Uiso 1 1 calc R U
C5' C 0.8137(4) 0.1094(5) 0.18583(18) 0.1049(19) Uani 1 1 d . .
H5'1 H 0.8019 0.1280 0.2109 0.126 Uiso 1 1 calc R U
H5'2 H 0.8638 0.0770 0.1859 0.126 Uiso 1 1 calc R U
C20 C 0.3454(4) 0.2296(4) 0.29959(17) 0.0952(16) Uani 1 1 d . .
C11 C 0.3961(4) 0.4922(4) 0.16780(18) 0.0981(17) Uani 1 1 d . .
C15' C 0.8039(4) 0.3106(4) 0.11386(15) 0.0994(17) Uani 1 1 d . .
H15' H 0.8128 0.3226 0.0875 0.119 Uiso 1 1 calc R U
O12 O 0.3025(5) 0.5813(3) 0.20294(19) 0.152(2) Uani 1 1 d . .
C14' C 0.8847(4) 0.2888(5) 0.13023(18) 0.111(2) Uani 1 1 d . .
H14A H 0.9158 0.3388 0.1346 0.133 Uiso 1 1 calc R U
H14B H 0.9152 0.2557 0.1125 0.133 Uiso 1 1 calc R U
C12 C 0.3523(5) 0.5127(4) 0.1988(2) 0.109(2) Uani 1 1 d . .
C3' C 0.8774(4) 0.2410(5) 0.1670(2) 0.111(2) Uani 1 1 d . .
H3'1 H 0.9304 0.2184 0.1741 0.133 Uiso 1 1 calc R U
H3'2 H 0.8585 0.2770 0.1867 0.133 Uiso 1 1 calc R U
C16 C 0.2992(4) 0.3712(5) 0.31660(18) 0.1032(18) Uani 1 1 d . .
O23 O 0.1993(4) 0.3845(5) 0.36155(19) 0.158(2) Uani 1 1 d . .
C17 C 0.3304(4) 0.2909(5) 0.33049(18) 0.1045(18) Uani 1 1 d . .
H17C H 0.2908 0.2680 0.3478 0.125 Uiso 1 1 calc R U
H17D H 0.3814 0.2999 0.3439 0.125 Uiso 1 1 calc R U
C18' C 0.6901(5) 0.3907(4) 0.1188(2) 0.113(2) Uani 1 1 d . .
H18A H 0.6877 0.4205 0.0955 0.135 Uiso 1 1 calc R U
H18B H 0.6581 0.4206 0.1371 0.135 Uiso 1 1 calc R U
C19 C 0.2674(4) 0.2140(4) 0.2765(2) 0.115(2) Uani 1 1 d . .
H19C H 0.2795 0.1706 0.2588 0.138 Uiso 1 1 calc R U
H19D H 0.2558 0.2633 0.2623 0.138 Uiso 1 1 calc R U
C14 C 0.4458(5) 0.1079(4) 0.29085(17) 0.108(2) Uani 1 1 d . .
H14 H 0.4651 0.0576 0.3030 0.129 Uiso 1 1 calc R U
C22 C 0.2331(5) 0.4196(6) 0.3318(3) 0.124(3) Uani 1 1 d . .
C23' C 0.5844(5) 0.1135(8) -0.0066(2) 0.152(4) Uani 1 1 d . .
H23A H 0.5670 0.0572 -0.0054 0.228 Uiso 1 1 calc R U
H23B H 0.6157 0.1221 -0.0289 0.228 Uiso 1 1 calc R U
H23C H 0.5370 0.1488 -0.0067 0.228 Uiso 1 1 calc R U
C18 C 0.1881(7) 0.1898(8) 0.2979(4) 0.188(5) Uani 1 1 d . .
H18C H 0.1929 0.1342 0.3066 0.283 Uiso 1 1 calc R U
H18D H 0.1416 0.1941 0.2816 0.283 Uiso 1 1 calc R U
H18E H 0.1808 0.2261 0.3187 0.283 Uiso 1 1 calc R U
C24 C 0.4338(11) 0.6173(8) 0.1393(4) 0.240(9) Uani 1 1 d . .
H24A H 0.4075 0.6484 0.1586 0.360 Uiso 1 1 calc R U
H24B H 0.4306 0.6471 0.1164 0.360 Uiso 1 1 calc R U
H24C H 0.4904 0.6085 0.1457 0.360 Uiso 1 1 calc R U
C23 C 0.1328(9) 0.4347(17) 0.3786(6) 0.339(14) Uani 1 1 d . .
H23D H 0.1566 0.4803 0.3917 0.508 Uiso 1 1 calc R U
H23E H 0.1019 0.4014 0.3956 0.508 Uiso 1 1 calc R U
H23F H 0.0969 0.4548 0.3595 0.508 Uiso 1 1 calc R U
C25 C 0.2339(12) 0.5879(11) 0.1828(5) 0.263(10) Uani 1 1 d . .
H25A H 0.2471 0.6096 0.1587 0.394 Uiso 1 1 calc R U
H25B H 0.1961 0.6241 0.1951 0.394 Uiso 1 1 calc R U
H25C H 0.2092 0.5346 0.1800 0.394 Uiso 1 1 calc R U
O1 O 0.5203(9) 0.4744(9) 0.0644(3) 0.241(5) Uani 1 1 d . .
H1A H 0.5263 0.5230 0.0590 0.361 Uiso 1 1 calc R U
C1 C 0.5516(17) 0.4200(15) 0.0319(5) 0.327(16) Uani 1 1 d . .
H1B H 0.5831 0.4531 0.0150 0.491 Uiso 1 1 calc R U
H1C H 0.5055 0.3966 0.0191 0.491 Uiso 1 1 calc R U
H1D H 0.5855 0.3768 0.0416 0.491 Uiso 1 1 calc R U

loop_
_atom_site_aniso_label
_atom_site_aniso_U_11
_atom_site_aniso_U_22
_atom_site_aniso_U_33
_atom_site_aniso_U_23
_atom_site_aniso_U_13
_atom_site_aniso_U_12
C2' 0.061(2) 0.071(3) 0.115(3) -0.014(2) 0.007(2) 0.001(2)
C9 0.071(3) 0.073(3) 0.086(3) -0.001(2) -0.017(2) -0.006(2)
C7 0.067(3) 0.076(3) 0.088(3) -0.001(2) -0.001(2) 0.013(2)
O11' 0.096(3) 0.073(2) 0.155(4) 0.024(2) 0.039(3) 0.0077(19)
C20' 0.067(3) 0.088(3) 0.079(2) -0.013(2) 0.007(2) -0.007(2)
C8 0.073(3) 0.056(2) 0.105(3) -0.005(2) -0.023(2) 0.001(2)
C8' 0.068(3) 0.074(3) 0.104(3) 0.005(2) 0.009(2) 0.005(2)
O18' 0.111(3) 0.100(3) 0.108(2) -0.019(2) -0.001(2) -0.015(2)
O10 0.102(3) 0.139(4) 0.095(2) 0.013(2) -0.010(2) 0.001(3)
C9' 0.076(3) 0.087(3) 0.089(3) 0.009(2) 0.012(2) 0.025(2)
N1' 0.076(2) 0.071(2) 0.112(3) -0.011(2) 0.010(2) -0.0078(19)
C17' 0.063(3) 0.116(4) 0.078(2) -0.024(3) 0.009(2) -0.016(3)
C16' 0.065(2) 0.091(3) 0.080(3) -0.021(2) 0.005(2) -0.002(2)
C22' 0.071(3) 0.109(4) 0.113(4) -0.037(3) 0.009(3) -0.018(3)
C21' 0.064(2) 0.078(3) 0.084(3) -0.013(2) 0.005(2) -0.003(2)
O23' 0.085(2) 0.171(5) 0.087(2) -0.033(3) 0.0017(19) -0.029(3)
C11' 0.107(4) 0.072(3) 0.104(3) 0.023(3) 0.045(3) 0.028(3)
C13' 0.081(3) 0.066(3) 0.106(3) 0.011(2) 0.025(3) 0.013(2)
N4 0.083(3) 0.113(4) 0.082(2) 0.010(2) 0.005(2) 0.038(3)
O11 0.142(4) 0.111(3) 0.141(4) 0.042(3) -0.067(3) -0.016(3)
C12' 0.066(3) 0.057(2) 0.152(5) 0.012(3) 0.005(3) -0.002(2)
C7' 0.072(3) 0.076(3) 0.084(3) -0.008(2) 0.007(2) 0.006(2)
C10 0.087(3) 0.091(4) 0.105(4) 0.009(3) -0.034(3) -0.012(3)
C13 0.097(4) 0.078(3) 0.116(4) -0.017(3) -0.023(3) 0.006(3)
C2 0.080(3) 0.086(3) 0.113(4) -0.025(3) -0.016(3) 0.020(3)
C10' 0.078(3) 0.076(3) 0.100(3) 0.011(3) 0.009(3) 0.012(3)
N4' 0.073(3) 0.099(3) 0.107(3) -0.002(3) -0.007(2) 0.003(2)
O22' 0.090(3) 0.160(5) 0.122(3) -0.040(3) 0.000(2) -0.042(3)
O15 0.143(4) 0.152(5) 0.108(3) 0.041(3) 0.030(3) 0.030(4)
C21 0.073(3) 0.082(3) 0.086(3) 0.003(2) 0.016(2) 0.016(2)
C3 0.093(4) 0.107(4) 0.096(3) 0.031(3) 0.020(3) 0.037(3)
C6 0.081(3) 0.101(4) 0.086(3) -0.010(3) -0.005(2) 0.008(3)
N1 0.104(3) 0.076(3) 0.141(4) -0.019(3) -0.013(3) 0.028(3)
O22 0.102(3) 0.141(5) 0.187(5) -0.053(4) 0.001(3) 0.051(3)
C19' 0.085(3) 0.088(3) 0.103(3) 0.006(3) 0.006(3) 0.003(3)
C6' 0.083(3) 0.088(4) 0.118(4) 0.008(3) 0.018(3) 0.024(3)
C5 0.070(3) 0.112(4) 0.084(3) 0.009(3) -0.004(2) 0.005(3)
C15 0.109(5) 0.115(5) 0.121(4) 0.026(4) 0.034(4) 0.010(4)
C5' 0.080(3) 0.126(5) 0.108(4) 0.001(4) -0.001(3) 0.025(3)
C20 0.076(3) 0.099(4) 0.110(3) 0.014(3) 0.026(3) 0.004(3)
C11 0.104(4) 0.080(3) 0.110(4) 0.007(3) -0.036(3) -0.009(3)
C15' 0.103(4) 0.106(4) 0.089(3) -0.020(3) 0.019(3) -0.030(3)
O12 0.181(6) 0.090(3) 0.185(5) 0.001(3) -0.061(5) 0.042(4)
C14' 0.083(4) 0.140(6) 0.111(4) -0.028(4) 0.009(3) -0.030(4)
C12 0.116(5) 0.065(3) 0.148(5) 0.005(3) -0.051(4) 0.017(3)
C3' 0.066(3) 0.134(5) 0.133(5) -0.030(4) -0.011(3) -0.008(3)
C16 0.079(3) 0.123(5) 0.108(4) -0.027(4) 0.009(3) 0.017(3)
O23 0.106(4) 0.182(6) 0.184(5) -0.007(5) 0.053(4) 0.044(4)
C17 0.090(4) 0.113(5) 0.110(4) 0.006(3) 0.028(3) 0.017(3)
C18' 0.117(5) 0.095(4) 0.126(4) -0.011(4) -0.011(4) 0.009(4)
C19 0.101(4) 0.086(4) 0.158(6) -0.016(4) 0.058(4) -0.014(3)
C14 0.138(6) 0.087(4) 0.099(4) 0.017(3) 0.028(4) 0.030(4)
C22 0.082(4) 0.137(6) 0.152(6) -0.052(5) 0.009(4) 0.013(4)
C23' 0.102(5) 0.248(12) 0.105(4) -0.028(6) -0.022(4) -0.035(7)
C18 0.141(8) 0.164(9) 0.260(13) 0.012(9) 0.097(9) -0.031(7)
C24 0.317(19) 0.166(10) 0.237(12) 0.118(10) -0.151(13) -0.123(12)
C23 0.152(11) 0.47(4) 0.39(3) -0.16(2) 0.110(15) 0.089(17)
C25 0.265(19) 0.198(14) 0.32(2) -0.058(14) -0.139(17) 0.111(14)
O1 0.225(10) 0.284(14) 0.213(9) 0.088(9) -0.021(8) -0.069(10)
C1 0.43(4) 0.32(3) 0.226(16) 0.092(17) 0.146(19) 0.19(3)

loop_
_atom_type_symbol
_atom_type_description
_atom_type_scat_dispersion_real
_atom_type_scat_dispersion_imag
_atom_type_scat_source
C C 0.0181 0.0091 'International Tables Vol C Tables 4.2.6.8 and 6.1.1.4'
H H 0.0000 0.0000 'International Tables Vol C Tables 4.2.6.8 and 6.1.1.4'
N N 0.0311 0.0180 'International Tables Vol C Tables 4.2.6.8 and 6.1.1.4'
O O 0.0492 0.0322 'International Tables Vol C Tables 4.2.6.8 and 6.1.1.4'

loop_
_geom_angle_atom_site_label_1
_geom_angle_atom_site_label_2
_geom_angle_atom_site_label_3
_geom_angle
C16' C2' N1' 129.4(5)
C16' C2' C7' 124.4(4)
N1' C2' C7' 106.2(4)
C10 C9 C8 119.0(5)
C10 C9 H9 120.5
C8 C9 H9 120.5
C8 C7 C2 100.7(4)
C8 C7 C21 118.7(4)
C2 C7 C21 115.0(5)
C8 C7 C6 108.9(4)
C2 C7 C6 109.9(4)
C21 C7 C6 103.6(4)
C11' O11' C14 104.2(5)
C21' C20' C17' 108.7(5)
C21' C20' C19' 111.7(4)
C17' C20' C19' 113.3(4)
C21' C20' C15' 108.0(4)
C17' C20' C15' 113.1(4)
C19' C20' C15' 101.9(5)
C13 C8 C9 119.2(5)
C13 C8 C7 108.6(5)
C9 C8 C7 131.9(4)
C9' C8' C13' 120.5(5)
C9' C8' C7' 132.2(5)
C13' C8' C7' 106.8(4)
C18' O18' C15' 105.3(5)
C10 O10 H10 109.5
C8' C9' C10' 119.9(6)
C8' C9' H9' 120.1
C10' C9' H9' 120.1
C13' N1' C2' 110.1(5)
C13' N1' H1' 125.0
C2' N1' H1' 125.0
C16' C17' C20' 109.8(4)
C16' C17' H17A 109.7
C20' C17' H17A 109.7
C16' C17' H17B 109.7
C20' C17' H17B 109.7
H17A C17' H17B 108.2
C2' C16' C22' 119.4(5)
C2' C16' C17' 116.7(4)
C22' C16' C17' 123.2(5)
O22' C22' O23' 121.7(5)
O22' C22' C16' 123.4(6)
O23' C22' C16' 114.9(5)
N4' C21' C20' 109.8(4)
N4' C21' C7' 105.1(4)
C20' C21' C7' 114.6(4)
N4' C21' H21' 109.1
C20' C21' H21' 109.1
C7' C21' H21' 109.1
C22' O23' C23' 116.4(5)
C10' C11' O11' 113.0(5)
C10' C11' C12' 126.4(5)
O11' C11' C12' 120.6(6)
N1' C13' C12' 127.8(6)
N1' C13' C8' 110.2(4)
C12' C13' C8' 121.9(5)
C5 N4 C3 119.5(5)
C5 N4 C21 109.4(4)
C3 N4 C21 111.2(5)
C11 O11 C24 112.0(6)
C13' C12' C11' 113.3(5)
C13' C12' H12' 123.4
C11' C12' H12' 123.4
C8' C7' C2' 101.8(4)
C8' C7' C21' 118.7(4)
C2' C7' C21' 112.9(4)
C8' C7' C6' 109.0(4)
C2' C7' C6' 111.7(4)
C21' C7' C6' 102.9(4)
O10 C10 C9 118.9(6)
O10 C10 C11 120.6(6)
C9 C10 C11 120.4(6)
C8 C13 N1 109.2(5)
C8 C13 C12 122.5(6)
N1 C13 C12 128.3(6)
N1 C2 C16 131.0(6)
N1 C2 C7 107.8(5)
C16 C2 C7 121.2(5)
C11' C10' C9' 118.0(5)
C11' C10' C3 107.5(5)
C9' C10' C3 134.4(6)
C5' N4' C3' 119.6(5)
C5' N4' C21' 108.2(5)
C3' N4' C21' 112.5(5)
C15 O15 H15 109.5
N4 C21 C20 107.3(4)
N4 C21 C7 103.2(5)
C20 C21 C7 115.5(4)
N4 C21 H21 110.2
C20 C21 H21 110.2
C7 C21 H21 110.2
N4 C3 C10' 116.4(4)
N4 C3 C14 107.1(5)
C10' C3 C14 103.3(6)
N4 C3 H3 109.9
C10' C3 H3 109.9
C14 C3 H3 109.9
C5 C6 C7 103.8(5)
C5 C6 H6A 111.0
C7 C6 H6A 111.0
C5 C6 H6B 111.0
C7 C6 H6B 111.0
H6A C6 H6B 109.0
C2 N1 C13 110.2(5)
C2 N1 H1 124.9
C13 N1 H1 124.9
C18' C19' C20' 104.8(5)
C18' C19' H19A 110.8
C20' C19' H19A 110.8
C18' C19' H19B 110.8
C20' C19' H19B 110.8
H19A C19' H19B 108.9
C5' C6' C7' 102.5(5)
C5' C6' H6'1 111.3
C7' C6' H6'1 111.3
C5' C6' H6'2 111.3
C7' C6' H6'2 111.3
H6'1 C6' H6'2 109.2
N4 C5 C6 99.7(4)
N4 C5 H5A 111.8
C6 C5 H5A 111.8
N4 C5 H5B 111.8
C6 C5 H5B 111.8
H5A C5 H5B 109.5
O15 C15 C14 107.2(6)
O15 C15 C20 115.8(6)
C14 C15 C20 113.2(5)
O15 C15 H15A 106.7
C14 C15 H15A 106.7
C20 C15 H15A 106.7
N4' C5' C6' 100.1(5)
N4' C5' H5'1 111.8
C6' C5' H5'1 111.8
N4' C5' H5'2 111.8
C6' C5' H5'2 111.8
H5'1 C5' H5'2 109.5
C21 C20 C19 107.6(5)
C21 C20 C17 109.0(5)
C19 C20 C17 111.9(5)
C21 C20 C15 105.6(5)
C19 C20 C15 113.0(6)
C17 C20 C15 109.4(5)
C12 C11 C10 121.5(6)
C12 C11 O11 122.2(6)
C10 C11 O11 116.3(7)
O18' C15' C14' 109.8(5)
O18' C15' C20' 104.3(5)
C14' C15' C20' 119.6(6)
O18' C15' H15' 107.5
C14' C15' H15' 107.5
C20' C15' H15' 107.5
C25 O12 C12 119.5(8)
C15' C14' C3' 113.2(5)
C15' C14' H14A 108.9
C3' C14' H14A 108.9
C15' C14' H14B 108.9
C3' C14' H14B 108.9
H14A C14' H14B 107.8
C11 C12 O12 126.2(7)
C11 C12 C13 117.4(6)
O12 C12 C13 116.3(8)
N4' C3' C14' 106.5(5)
N4' C3' H3'1 110.4
C14' C3' H3'1 110.4
N4' C3' H3'2 110.4
C14' C3' H3'2 110.4
H3'1 C3' H3'2 108.6
C2 C16 C22 116.9(7)
C2 C16 C17 115.8(5)
C22 C16 C17 127.3(7)
C22 O23 C23 113.3(13)
C16 C17 C20 112.7(5)
C16 C17 H17C 109.0
C20 C17 H17C 109.0
C16 C17 H17D 109.0
C20 C17 H17D 109.0
H17C C17 H17D 107.8
O18' C18' C19' 108.6(6)
O18' C18' H18A 110.0
C19' C18' H18A 110.0
O18' C18' H18B 110.0
C19' C18' H18B 110.0
H18A C18' H18B 108.4
C20 C19 C18 117.3(8)
C20 C19 H19C 108.0
C18 C19 H19C 108.0
C20 C19 H19D 108.0
C18 C19 H19D 108.0
H19C C19 H19D 107.2
O11' C14 C3 107.4(5)
O11' C14 C15 113.5(6)
C3 C14 C15 112.0(6)
O11' C14 H14 107.9
C3 C14 H14 107.9
C15 C14 H14 107.9
O22 C22 O23 121.3(7)
O22 C22 C16 126.4(9)
O23 C22 C16 112.3(9)
O23' C23' H23A 109.5
O23' C23' H23B 109.5
H23A C23' H23B 109.5
O23' C23' H23C 109.5
H23A C23' H23C 109.5
H23B C23' H23C 109.5
C19 C18 H18C 109.5
C19 C18 H18D 109.5
H18C C18 H18D 109.5
C19 C18 H18E 109.5
H18C C18 H18E 109.5
H18D C18 H18E 109.5
O11 C24 H24A 109.5
O11 C24 H24B 109.5
H24A C24 H24B 109.5
O11 C24 H24C 109.5
H24A C24 H24C 109.5
H24B C24 H24C 109.5
O23 C23 H23D 109.5
O23 C23 H23E 109.5
H23D C23 H23E 109.5
O23 C23 H23F 109.5
H23D C23 H23F 109.5
H23E C23 H23F 109.5
O12 C25 H25A 109.5
O12 C25 H25B 109.5
H25A C25 H25B 109.5
O12 C25 H25C 109.5
H25A C25 H25C 109.5
H25B C25 H25C 109.5
C1 O1 H1A 109.5
O1 C1 H1B 109.5
O1 C1 H1C 109.5
H1B C1 H1C 109.5
O1 C1 H1D 109.5
H1B C1 H1D 109.5
H1C C1 H1D 109.5

loop_
_geom_bond_atom_site_label_1
_geom_bond_atom_site_label_2
_geom_bond_distance
C2' C16' 1.326(7)
C2' N1' 1.394(7)
C2' C7' 1.528(7)
C9 C10 1.393(8)
C9 C8 1.397(8)
C9 H9 0.9300
C7 C8 1.504(7)
C7 C2 1.520(7)
C7 C21 1.538(7)
C7 C6 1.548(8)
O11' C11' 1.414(7)
O11' C14 1.452(9)
C20' C21' 1.529(7)
C20' C17' 1.537(7)
C20' C19' 1.541(8)
C20' C15' 1.560(8)
C8 C13 1.377(8)
C8' C9' 1.384(8)
C8' C13' 1.411(8)
C8' C7' 1.511(7)
O18' C18' 1.423(9)
O18' C15' 1.431(8)
O10 C10 1.362(8)
O10 H10 0.8200
C9' C10' 1.376(8)
C9' H9' 0.9300
N1' C13' 1.385(7)
N1' H1' 0.8600
C17' C16' 1.515(7)
C17' H17A 0.9700
C17' H17B 0.9700
C16' C22' 1.442(7)
C22' O22' 1.237(7)
C22' O23' 1.323(8)
C21' N4' 1.452(7)
C21' C7' 1.543(7)
C21' H21' 0.9800
O23' C23' 1.441(7)
C11' C10' 1.372(9)
C11' C12' 1.410(9)
C13' C12' 1.405(8)
N4 C5 1.448(8)
N4 C3 1.471(8)
N4 C21 1.488(7)
O11 C11 1.394(8)
O11 C24 1.449(11)
C12' H12' 0.9300
C7' C6' 1.550(8)
C10 C11 1.395(9)
C13 N1 1.403(9)
C13 C12 1.407(10)
C2 N1 1.358(8)
C2 C16 1.361(9)
C10' C3 1.472(8)
N4' C5' 1.408(9)
N4' C3' 1.452(9)
O15 C15 1.446(10)
O15 H15 0.8200
C21 C20 1.518(7)
C21 H21 0.9800
C3 C14 1.491(11)
C3 H3 0.9800
C6 C5 1.492(8)
C6 H6A 0.9700
C6 H6B 0.9700
N1 H1 0.8600
O22 C22 1.212(12)
C19' C18' 1.497(9)
C19' H19A 0.9700
C19' H19B 0.9700
C6' C5' 1.551(10)
C6' H6'1 0.9700
C6' H6'2 0.9700
C5 H5A 0.9700
C5 H5B 0.9700
C15 C14 1.524(9)
C15 C20 1.572(10)
C15 H15A 0.9800
C5' H5'1 0.9700
C5' H5'2 0.9700
C20 C19 1.537(10)
C20 C17 1.514(9)
C11 C12 1.365(10)
C15' C14' 1.484(10)
C15' H15' 0.9800
O12 C25 1.335(15)
O12 C12 1.386(9)
C14' C3' 1.540(11)
C14' H14A 0.9700
C14' H14B 0.9700
C3' H3'1 0.9700
C3' H3'2 0.9700
C16 C22 1.441(9)
C16 C17 1.487(10)
O23 C22 1.332(11)
O23 C23 1.487(13)
C17 H17C 0.9700
C17 H17D 0.9700
C18' H18A 0.9700
C18' H18B 0.9700
C19 C18 1.553(10)
C19 H19C 0.9700
C19 H19D 0.9700
C14 H14 0.9800
C23' H23A 0.9600
C23' H23B 0.9600
C23' H23C 0.9600
C18 H18C 0.9600
C18 H18D 0.9600
C18 H18E 0.9600
C24 H24A 0.9600
C24 H24B 0.9600
C24 H24C 0.9600
C23 H23D 0.9600
C23 H23E 0.9600
C23 H23F 0.9600
C25 H25A 0.9600
C25 H25B 0.9600
C25 H25C 0.9600
O1 C1 1.55(2)
O1 H1A 0.8200
C1 H1B 0.9600
C1 H1C 0.9600
C1 H1D 0.9600

loop_
_geom_torsion_atom_site_label_1
_geom_torsion_atom_site_label_2
_geom_torsion_atom_site_label_3
_geom_torsion_atom_site_label_4
_geom_torsion
C10 C9 C8 C13 0.8(7)
C10 C9 C8 C7 -171.8(5)
C2 C7 C8 C13 15.6(6)
C21 C7 C8 C13 142.0(5)
C6 C7 C8 C13 -99.9(5)
C2 C7 C8 C9 -171.1(5)
C21 C7 C8 C9 -44.7(8)
C6 C7 C8 C9 73.4(7)
C13' C8' C9' C10' 0.6(7)
C7' C8' C9' C10' -170.2(5)
C16' C2' N1' C13' -159.2(6)
C7' C2' N1' C13' 19.4(5)
C21' C20' C17' C16' 63.7(6)
C19' C20' C17' C16' -61.1(6)
C15' C20' C17' C16' -176.4(5)
N1' C2' C16' C22' -1.5(9)
C7' C2' C16' C22' -179.9(5)
N1' C2' C16' C17' 168.8(5)
C7' C2' C16' C17' -9.6(8)
C20' C17' C16' C2' -37.3(7)
C20' C17' C16' C22' 132.6(5)
C2' C16' C22' O22' -4.2(10)
C17' C16' C22' O22' -173.9(6)
C2' C16' C22' O23' 174.6(6)
C17' C16' C22' O23' 4.9(9)
C17' C20' C21' N4' 73.0(5)
C19' C20' C21' N4' -161.3(4)
C15' C20' C21' N4' -50.1(6)
C17' C20' C21' C7' -45.0(5)
C19' C20' C21' C7' 80.8(5)
C15' C20' C21' C7' -168.0(4)
O22' C22' O23' C23' 0.4(11)
C16' C22' O23' C23' -178.4(7)
C14 O11' C11' C10' -10.1(6)
C14 O11' C11' C12' 170.6(5)
C2' N1' C13' C12' 174.8(5)
C2' N1' C13' C8' -8.3(6)
C9' C8' C13' N1' -179.5(5)
C7' C8' C13' N1' -6.7(6)
C9' C8' C13' C12' -2.3(8)
C7' C8' C13' C12' 170.5(5)
N1' C13' C12' C11' 178.3(5)
C8' C13' C12' C11' 1.6(7)
C10' C11' C12' C13' 0.7(8)
O11' C11' C12' C13' 179.8(4)
C9' C8' C7' C2' -171.2(6)
C13' C8' C7' C2' 17.2(5)
C9' C8' C7' C21' -46.5(8)
C13' C8' C7' C21' 141.8(5)
C9' C8' C7' C6' 70.7(7)
C13' C8' C7' C6' -100.9(5)
C16' C2' C7' C8' 156.7(5)
N1' C2' C7' C8' -22.0(5)
C16' C2' C7' C21' 28.3(7)
N1' C2' C7' C21' -150.4(4)
C16' C2' C7' C6' -87.1(6)
N1' C2' C7' C6' 94.2(5)
N4' C21' C7' C8' 122.5(5)
C20' C21' C7' C8' -116.9(5)
N4' C21' C7' C2' -118.4(4)
C20' C21' C7' C2' 2.1(6)
N4' C21' C7' C6' 2.1(5)
C20' C21' C7' C6' 122.7(5)
C8 C9 C10 O10 178.9(5)
C8 C9 C10 C11 0.2(8)
C9 C8 C13 N1 178.0(5)
C7 C8 C13 N1 -7.7(6)
C9 C8 C13 C12 -1.1(8)
C7 C8 C13 C12 173.2(6)
C8 C7 C2 N1 -18.5(6)
C21 C7 C2 N1 -147.3(5)
C6 C7 C2 N1 96.3(5)
C8 C7 C2 C16 158.9(5)
C21 C7 C2 C16 30.1(7)
C6 C7 C2 C16 -86.3(7)
O11' C11' C10' C9' 178.5(4)
C12' C11' C10' C9' -2.4(8)
O11' C11' C10' C3 -3.5(6)
C12' C11' C10' C3 175.7(5)
C8' C9' C10' C11' 1.6(7)
C8' C9' C10' C3 -175.8(6)
C20' C21' N4' C5' -154.8(5)
C7' C21' N4' C5' -31.1(6)
C20' C21' N4' C3' 70.9(6)
C7' C21' N4' C3' -165.4(5)
C5 N4 C21 C20 -145.1(5)
C3 N4 C21 C20 80.8(5)
C5 N4 C21 C7 -22.6(5)
C3 N4 C21 C7 -156.8(4)
C8 C7 C21 N4 115.1(5)
C2 C7 C21 N4 -125.6(4)
C6 C7 C21 N4 -5.7(5)
C8 C7 C21 C20 -128.1(5)
C2 C7 C21 C20 -8.9(7)
C6 C7 C21 C20 111.0(5)
C5 N4 C3 C10' -58.4(8)
C21 N4 C3 C10' 70.6(7)
C5 N4 C3 C14 -173.3(5)
C21 N4 C3 C14 -44.4(6)
C11' C10' C3 N4 -101.9(6)
C9' C10' C3 N4 75.7(8)
C11' C10' C3 C14 15.1(6)
C9' C10' C3 C14 -167.3(6)
C8 C7 C6 C5 -96.3(5)
C2 C7 C6 C5 154.2(5)
C21 C7 C6 C5 30.9(5)
C16 C2 N1 C13 -161.8(6)
C7 C2 N1 C13 15.3(7)
C8 C13 N1 C2 -4.9(7)
C12 C13 N1 C2 174.1(6)
C21' C20' C19' C18' 102.5(6)
C17' C20' C19' C18' -134.4(5)
C15' C20' C19' C18' -12.5(6)
C8' C7' C6' C5' -103.1(5)
C2' C7' C6' C5' 145.2(5)
C21' C7' C6' C5' 23.8(5)
C3 N4 C5 C6 171.7(5)
C21 N4 C5 C6 41.9(5)
C7 C6 C5 N4 -43.7(5)
C3' N4' C5' C6' 176.4(5)
C21' N4' C5' C6' 45.9(5)
C7' C6' C5' N4' -42.2(5)
N4 C21 C20 C19 -157.4(5)
C7 C21 C20 C19 88.1(6)
N4 C21 C20 C17 80.9(6)
C7 C21 C20 C17 -33.5(7)
N4 C21 C20 C15 -36.5(6)
C7 C21 C20 C15 -151.0(5)
O15 C15 C20 C21 97.1(6)
C14 C15 C20 C21 -27.3(8)
O15 C15 C20 C19 -145.6(6)
C14 C15 C20 C19 90.1(7)
O15 C15 C20 C17 -20.1(8)
C14 C15 C20 C17 -144.5(7)
O10 C10 C11 C12 -179.8(6)
C9 C10 C11 C12 -1.0(9)
O10 C10 C11 O11 1.6(8)
C9 C10 C11 O11 -179.7(5)
C24 O11 C11 C12 70.8(12)
C24 O11 C11 C10 -110.6(11)
C18' O18' C15' C14' -169.1(6)
C18' O18' C15' C20' -39.8(6)
C21' C20' C15' O18' -85.9(6)
C17' C20' C15' O18' 153.8(5)
C19' C20' C15' O18' 31.8(5)
C21' C20' C15' C14' 37.2(6)
C17' C20' C15' C14' -83.1(6)
C19' C20' C15' C14' 155.0(5)
O18' C15' C14' C3' 82.8(7)
C20' C15' C14' C3' -37.6(8)
C10 C11 C12 O12 178.9(6)
O11 C11 C12 O12 -2.5(11)
C10 C11 C12 C13 0.8(9)
O11 C11 C12 C13 179.4(5)
C25 O12 C12 C11 66.6(16)
C25 O12 C12 C13 -115.3(14)
C8 C13 C12 C11 0.2(9)
N1 C13 C12 C11 -178.7(6)
C8 C13 C12 O12 -178.0(6)
N1 C13 C12 O12 3.0(10)
C5' N4' C3' C14' 164.3(5)
C21' N4' C3' C14' -67.2(6)
C15' C14' C3' N4' 48.4(8)
N1 C2 C16 C22 -6.1(10)
C7 C2 C16 C22 177.1(6)
N1 C2 C16 C17 173.4(6)
C7 C2 C16 C17 -3.4(9)
C2 C16 C17 C20 -43.7(8)
C22 C16 C17 C20 135.7(7)
C21 C20 C17 C16 61.7(7)
C19 C20 C17 C16 -57.3(7)
C15 C20 C17 C16 176.7(6)
C15' O18' C18' C19' 32.3(7)
C20' C19' C18' O18' -10.9(7)
C21 C20 C19 C18 -172.2(7)
C17 C20 C19 C18 -52.4(9)
C15 C20 C19 C18 71.6(9)
C11' O11' C14 C3 19.5(6)
C11' O11' C14 C15 143.7(5)
N4 C3 C14 O11' 102.1(5)
C10' C3 C14 O11' -21.4(6)
N4 C3 C14 C15 -23.2(7)
C10' C3 C14 C15 -146.6(5)
O15 C15 C14 O11' 172.0(5)
C20 C15 C14 O11' -59.1(8)
O15 C15 C14 C3 -66.3(7)
C20 C15 C14 C3 62.6(8)
C23 O23 C22 O22 -0.5(14)
C23 O23 C22 C16 177.9(11)
C2 C16 C22 O22 -2.2(12)
C17 C16 C22 O22 178.4(8)
C2 C16 C22 O23 179.5(6)
C17 C16 C22 O23 0.1(11)
